data_4334914
loop_
_publ_author_name
'Cyril Bachmann'
'Miguel Guttentag'
'Bernhard Spingler'
'Roger Alberto'

_publ_section_title
;
 3d Element Complexes of Pentadentate Bipyridine-Pyridine-Based Ligand
 Scaffolds: Structures and Photocatalytic Activities
;
_journal_name_full 'Inorganic Chemistry'
_journal_page_first 6055
_journal_page_last 6061
_journal_paper_doi 10.1021/ic4004017
_journal_volume 52
_journal_year 2013
_chemical_formula_sum 'C30 H27 Br2 Cu N5 O2'
_chemical_formula_weight 712.93
_chemical_name_systematic
; 
 ? 
;
_space_group_IT_number 2
_symmetry_cell_setting triclinic
_symmetry_space_group_name_Hall '-P 1'
_symmetry_space_group_name_H-M 'P -1'
_atom_sites_solution_hydrogens geom
_atom_sites_solution_primary direct
_atom_sites_solution_secondary difmap
_audit_creation_method SHELXL-97
_cell_angle_alpha 102.358(2)
_cell_angle_beta 94.987(2)
_cell_angle_gamma 98.461(2)
_cell_formula_units_Z 2
_cell_length_a 8.1020(2)
_cell_length_b 12.6064(4)
_cell_length_c 14.3542(3)
_cell_measurement_reflns_used 12684
_cell_measurement_temperature 183(2)
_cell_measurement_theta_max 32.6793
_cell_measurement_theta_min 2.5557
_cell_volume 1405.86(7)
_computing_cell_refinement 'CrysAlis^Pro^ (Oxford, 2007)'
_computing_data_collection 'CrysAlis^Pro^ (Oxford, 2007)'
_computing_data_reduction 'CrysAlis^Pro^ (Oxford, 2007)'
_computing_molecular_graphics 'ORTEP-3 (Farrugia, 1997)'
_computing_publication_material 'SHELXL-97 (Sheldrick, 2008)'
_computing_structure_refinement 'SHELXL-97 (Sheldrick, 2008)'
_computing_structure_solution 'SIR-97 (Altomare, 1999)'
_diffrn_ambient_temperature 183(2)
_diffrn_detector_area_resol_mean 10.4498
_diffrn_measured_fraction_theta_full 0.983
_diffrn_measured_fraction_theta_max 0.907
_diffrn_measurement_device_type 'Oxford Xcalibur Ruby CCD'
_diffrn_measurement_method '\o oscillation scan'
_diffrn_radiation_monochromator graphite
_diffrn_radiation_source 'fine-focus sealed tube'
_diffrn_radiation_type MoK\a
_diffrn_radiation_wavelength 0.71073
_diffrn_reflns_av_R_equivalents 0.0277
_diffrn_reflns_av_sigmaI/netI 0.0311
_diffrn_reflns_limit_h_max 12
_diffrn_reflns_limit_h_min -12
_diffrn_reflns_limit_k_max 18
_diffrn_reflns_limit_k_min -18
_diffrn_reflns_limit_l_max 21
_diffrn_reflns_limit_l_min -21
_diffrn_reflns_number 27389
_diffrn_reflns_theta_full 30.36
_diffrn_reflns_theta_max 32.75
_diffrn_reflns_theta_min 2.56
_exptl_absorpt_coefficient_mu 3.657
_exptl_absorpt_correction_T_max 0.6285
_exptl_absorpt_correction_T_min 0.3033
_exptl_absorpt_correction_type multi-scan
_exptl_absorpt_process_details
;
CrysAlisPro, Agilent Technologies,
Version 1.171.35.19 (release 27-10-2011 CrysAlis171 .NET)
(compiled Oct 27 2011,15:02:11)
empirical absorption correction using spherical harmonics,
 implemented in SCALE3 ABSPACK scaling algorithm.
;
_exptl_crystal_colour Blue
_exptl_crystal_density_diffrn 1.684
_exptl_crystal_description Block
_exptl_crystal_F_000 714
_exptl_crystal_size_max 0.28
_exptl_crystal_size_mid 0.24
_exptl_crystal_size_min 0.14
_refine_diff_density_max 0.894
_refine_diff_density_min -0.616
_refine_diff_density_rms 0.084
_refine_ls_extinction_method none
_refine_ls_goodness_of_fit_ref 1.031
_refine_ls_hydrogen_treatment constr
_refine_ls_matrix_type full
_refine_ls_number_parameters 362
_refine_ls_number_reflns 9420
_refine_ls_number_restraints 0
_refine_ls_restrained_S_all 1.031
_refine_ls_R_factor_all 0.0469
_refine_ls_R_factor_gt 0.0358
_refine_ls_shift/su_max 0.001
_refine_ls_shift/su_mean 0.000
_refine_ls_structure_factor_coef Fsqd
_refine_ls_weighting_details 'calc w=1/[\s^2^(Fo^2^)+(0.0374P)^2^+1.1320P] where P=(Fo^2^+2Fc^2^)/3'
_refine_ls_weighting_scheme calc
_refine_ls_wR_factor_gt 0.0822
_refine_ls_wR_factor_ref 0.0870
_reflns_number_gt 7883
_reflns_number_total 9420
_reflns_threshold_expression >2sigma(I)
_cod_data_source_file ic4004017_2d.cif
_cod_data_source_block cb030212
_cod_original_cell_volume 1405.86(6)
_cod_database_code 4334914

loop_
_symmetry_equiv_pos_as_xyz
'x, y, z'
'-x, -y, -z'

loop_
_atom_site_label
_atom_site_type_symbol
_atom_site_fract_x
_atom_site_fract_y
_atom_site_fract_z
_atom_site_U_iso_or_equiv
_atom_site_adp_type
_atom_site_occupancy
_atom_site_symmetry_multiplicity
_atom_site_calc_flag
_atom_site_refinement_flags
Cu1 Cu 0.45353(3) 0.21909(2) 0.327406(19) 0.02290(6) Uani 1 1 d .
Br1 Br 0.62450(3) 0.331897(18) 0.468047(17) 0.02880(6) Uani 1 1 d .
Br2 Br 0.02285(3) -0.271335(19) 0.133892(17) 0.02891(6) Uani 1 1 d .
C1 C 0.8190(3) 0.16386(19) 0.30951(16) 0.0242(4) Uani 1 1 d .
H1A H 0.8505 0.2400 0.3394 0.029 Uiso 1 1 calc R
C2 C 0.9440(3) 0.1035(2) 0.28330(16) 0.0265(4) Uani 1 1 d .
H2A H 1.0587 0.1377 0.2944 0.032 Uiso 1 1 calc R
C3 C 0.8990(3) -0.0074(2) 0.24076(16) 0.0271(4) Uani 1 1 d .
H3A H 0.9826 -0.0505 0.2223 0.033 Uiso 1 1 calc R
C4 C 0.7300(3) -0.05536(19) 0.22516(15) 0.0233(4) Uani 1 1 d .
H4A H 0.6957 -0.1316 0.1963 0.028 Uiso 1 1 calc R
C5 C 0.6127(2) 0.01169(17) 0.25313(14) 0.0191(3) Uani 1 1 d .
C6 C 0.4240(3) -0.03490(16) 0.23716(14) 0.0200(4) Uani 1 1 d .
C7 C 0.3419(2) 0.02503(17) 0.16805(14) 0.0201(4) Uani 1 1 d .
C8 C 0.2797(3) -0.0301(2) 0.07428(16) 0.0284(4) Uani 1 1 d .
H8A H 0.2840 -0.1062 0.0520 0.034 Uiso 1 1 calc R
C9 C 0.2108(3) 0.0292(2) 0.01373(17) 0.0332(5) Uani 1 1 d .
H9A H 0.1658 -0.0069 -0.0505 0.040 Uiso 1 1 calc R
C10 C 0.2076(3) 0.1403(2) 0.04662(17) 0.0298(5) Uani 1 1 d .
H10A H 0.1592 0.1809 0.0061 0.036 Uiso 1 1 calc R
C11 C 0.2768(3) 0.19074(18) 0.14028(15) 0.0219(4) Uani 1 1 d .
C12 C 0.2910(3) 0.30918(18) 0.18375(16) 0.0231(4) Uani 1 1 d .
C13 C 0.2192(3) 0.3814(2) 0.13831(19) 0.0316(5) Uani 1 1 d .
H13A H 0.1566 0.3559 0.0764 0.038 Uiso 1 1 calc R
C14 C 0.2413(4) 0.4918(2) 0.1856(2) 0.0391(6) Uani 1 1 d .
H14A H 0.1926 0.5429 0.1567 0.047 Uiso 1 1 calc R
C15 C 0.3345(4) 0.5262(2) 0.2747(2) 0.0415(6) Uani 1 1 d .
H15A H 0.3524 0.6016 0.3075 0.050 Uiso 1 1 calc R
C16 C 0.4023(4) 0.4498(2) 0.31660(19) 0.0332(5) Uani 1 1 d .
H16A H 0.4656 0.4739 0.3784 0.040 Uiso 1 1 calc R
C26 C 0.3536(2) -0.01884(16) 0.33463(14) 0.0183(3) Uani 1 1 d .
C25 C 0.3085(3) -0.11083(18) 0.37216(17) 0.0271(4) Uani 1 1 d .
H25A H 0.3234 -0.1819 0.3390 0.033 Uiso 1 1 calc R
C24 C 0.2415(3) -0.0965(2) 0.45874(18) 0.0304(5) Uani 1 1 d .
H24A H 0.2119 -0.1576 0.4866 0.037 Uiso 1 1 calc R
C23 C 0.2183(3) 0.00777(19) 0.50416(16) 0.0271(4) Uani 1 1 d .
H23A H 0.1698 0.0187 0.5627 0.033 Uiso 1 1 calc R
C22 C 0.2664(3) 0.09665(17) 0.46341(14) 0.0208(4) Uani 1 1 d .
C21 C 0.2295(3) 0.20707(18) 0.50692(15) 0.0242(4) Uani 1 1 d .
C20 C 0.2109(5) 0.2372(2) 0.60395(19) 0.0463(8) Uani 1 1 d .
H20A H 0.2304 0.1895 0.6453 0.056 Uiso 1 1 calc R
C19 C 0.1631(6) 0.3380(3) 0.6393(2) 0.0570(10) Uani 1 1 d .
H19A H 0.1467 0.3597 0.7050 0.068 Uiso 1 1 calc R
C18 C 0.1400(4) 0.4060(2) 0.5778(2) 0.0467(7) Uani 1 1 d .
H18A H 0.1079 0.4757 0.6001 0.056 Uiso 1 1 calc R
C17 C 0.1644(3) 0.3706(2) 0.4833(2) 0.0353(5) Uani 1 1 d .
H17A H 0.1501 0.4184 0.4414 0.042 Uiso 1 1 calc R
C27 C 0.4191(6) -0.3473(3) -0.0080(3) 0.0615(10) Uani 1 1 d .
H27A H 0.3751 -0.3350 0.0550 0.074 Uiso 1 1 calc R
H27B H 0.5402 -0.3514 0.0026 0.074 Uiso 1 1 calc R
C28 C 0.3262(9) -0.4501(4) -0.0727(5) 0.106(2) Uani 1 1 d .
H28A H 0.4055 -0.4968 -0.1010 0.127 Uiso 1 1 calc R
H28B H 0.2526 -0.4923 -0.0368 0.127 Uiso 1 1 calc R
C29 C 0.2278(8) -0.4186(5) -0.1462(7) 0.153(4) Uani 1 1 d .
H29B H 0.1073 -0.4489 -0.1484 0.183 Uiso 1 1 calc R
H29A H 0.2643 -0.4460 -0.2098 0.183 Uiso 1 1 calc R
C30 C 0.2554(7) -0.2993(5) -0.1214(4) 0.0856(15) Uani 1 1 d .
H30A H 0.2734 -0.2706 -0.1794 0.103 Uiso 1 1 calc R
H30B H 0.1557 -0.2732 -0.0952 0.103 Uiso 1 1 calc R
N1 N 0.6552(2) 0.11940(15) 0.29449(13) 0.0208(3) Uani 1 1 d .
N5 N 0.3376(2) 0.08335(14) 0.38059(12) 0.0186(3) Uani 1 1 d .
N4 N 0.2068(3) 0.27318(16) 0.44696(14) 0.0270(4) Uani 1 1 d .
N2 N 0.3410(2) 0.13256(14) 0.19921(12) 0.0189(3) Uani 1 1 d .
N3 N 0.3807(2) 0.34305(16) 0.27202(14) 0.0244(4) Uani 1 1 d .
O1 O 0.4081(2) -0.14733(13) 0.19480(12) 0.0256(3) Uani 1 1 d .
H1 H 0.3057 -0.1750 0.1807 0.038 Uiso 1 1 calc R
O2 O 0.3951(4) -0.2618(2) -0.0536(2) 0.0649(7) Uani 1 1 d .

loop_
_atom_site_aniso_label
_atom_site_aniso_U_11
_atom_site_aniso_U_22
_atom_site_aniso_U_33
_atom_site_aniso_U_23
_atom_site_aniso_U_13
_atom_site_aniso_U_12
Cu1 0.02821(13) 0.01747(12) 0.02197(12) 0.00496(9) -0.00475(9) 0.00452(9)
Br1 0.03015(11) 0.02168(11) 0.03053(12) 0.00034(8) -0.00476(8) 0.00476(8)
Br2 0.02881(11) 0.02434(11) 0.03368(12) 0.00851(8) 0.00094(9) 0.00384(8)
C1 0.0199(9) 0.0258(10) 0.0265(10) 0.0064(8) 0.0015(7) 0.0032(7)
C2 0.0181(9) 0.0387(12) 0.0238(10) 0.0087(9) 0.0038(7) 0.0058(8)
C3 0.0236(10) 0.0376(12) 0.0233(10) 0.0068(9) 0.0064(8) 0.0139(9)
C4 0.0252(10) 0.0265(10) 0.0198(9) 0.0046(7) 0.0046(7) 0.0098(8)
C5 0.0190(8) 0.0226(9) 0.0167(8) 0.0056(7) 0.0017(6) 0.0054(7)
C6 0.0210(9) 0.0174(9) 0.0211(9) 0.0031(7) 0.0012(7) 0.0044(7)
C7 0.0166(8) 0.0237(9) 0.0198(9) 0.0063(7) 0.0009(7) 0.0017(7)
C8 0.0337(12) 0.0262(11) 0.0219(10) 0.0043(8) -0.0016(8) -0.0013(9)
C9 0.0370(13) 0.0373(13) 0.0208(10) 0.0083(9) -0.0061(9) -0.0045(10)
C10 0.0298(11) 0.0363(12) 0.0241(10) 0.0147(9) -0.0044(8) 0.0009(9)
C11 0.0180(8) 0.0283(10) 0.0220(9) 0.0117(8) 0.0019(7) 0.0035(7)
C12 0.0218(9) 0.0264(10) 0.0261(10) 0.0134(8) 0.0052(7) 0.0077(8)
C13 0.0335(12) 0.0373(13) 0.0324(12) 0.0198(10) 0.0060(9) 0.0146(10)
C14 0.0498(16) 0.0355(13) 0.0434(14) 0.0225(11) 0.0103(12) 0.0219(12)
C15 0.0617(19) 0.0275(12) 0.0426(14) 0.0140(11) 0.0100(13) 0.0200(12)
C16 0.0468(14) 0.0244(11) 0.0317(12) 0.0088(9) 0.0051(10) 0.0125(10)
C26 0.0168(8) 0.0186(8) 0.0197(8) 0.0053(7) 0.0006(6) 0.0029(6)
C25 0.0347(12) 0.0199(10) 0.0297(11) 0.0102(8) 0.0058(9) 0.0069(8)
C24 0.0408(13) 0.0249(11) 0.0306(11) 0.0149(9) 0.0080(9) 0.0068(9)
C23 0.0343(12) 0.0265(11) 0.0241(10) 0.0115(8) 0.0076(8) 0.0055(9)
C22 0.0226(9) 0.0211(9) 0.0192(9) 0.0055(7) 0.0016(7) 0.0046(7)
C21 0.0285(10) 0.0221(10) 0.0221(9) 0.0044(7) 0.0057(8) 0.0047(8)
C20 0.084(2) 0.0306(13) 0.0271(12) 0.0072(10) 0.0218(14) 0.0102(14)
C19 0.097(3) 0.0331(15) 0.0441(17) 0.0030(12) 0.0413(18) 0.0099(16)
C18 0.0547(18) 0.0273(13) 0.0595(19) 0.0023(12) 0.0257(15) 0.0118(12)
C17 0.0371(13) 0.0249(11) 0.0451(14) 0.0077(10) 0.0056(11) 0.0091(10)
C27 0.068(2) 0.058(2) 0.059(2) 0.0067(17) 0.0195(18) 0.0166(19)
C28 0.136(6) 0.044(3) 0.127(5) 0.020(3) -0.007(4) -0.006(3)
C29 0.087(4) 0.079(4) 0.237(9) -0.044(5) -0.073(5) 0.012(3)
C30 0.076(3) 0.097(4) 0.095(4) 0.058(3) -0.006(3) 0.012(3)
N1 0.0179(7) 0.0209(8) 0.0231(8) 0.0043(6) 0.0008(6) 0.0042(6)
N5 0.0181(7) 0.0187(8) 0.0196(7) 0.0058(6) 0.0009(6) 0.0037(6)
N4 0.0294(9) 0.0229(9) 0.0290(9) 0.0059(7) 0.0020(7) 0.0061(7)
N2 0.0171(7) 0.0227(8) 0.0186(7) 0.0075(6) 0.0013(6) 0.0052(6)
N3 0.0282(9) 0.0234(9) 0.0250(9) 0.0099(7) 0.0052(7) 0.0081(7)
O1 0.0273(8) 0.0177(7) 0.0286(8) -0.0006(6) 0.0005(6) 0.0040(6)
O2 0.0678(17) 0.0437(14) 0.0801(19) 0.0096(13) 0.0190(15) 0.0004(12)

loop_
_atom_type_symbol
_atom_type_description
_atom_type_scat_dispersion_real
_atom_type_scat_dispersion_imag
_atom_type_scat_source
C C 0.0033 0.0016 'International Tables Vol C Tables 4.2.6.8 and 6.1.1.4'
H H 0.0000 0.0000 'International Tables Vol C Tables 4.2.6.8 and 6.1.1.4'
N N 0.0061 0.0033 'International Tables Vol C Tables 4.2.6.8 and 6.1.1.4'
O O 0.0106 0.0060 'International Tables Vol C Tables 4.2.6.8 and 6.1.1.4'
Cu Cu 0.3201 1.2651 'International Tables Vol C Tables 4.2.6.8 and 6.1.1.4'
Br Br -0.2901 2.4595 'International Tables Vol C Tables 4.2.6.8 and 6.1.1.4'

loop_
_geom_angle_atom_site_label_1
_geom_angle_atom_site_label_2
_geom_angle_atom_site_label_3
_geom_angle
N2 Cu1 N5 85.27(7)
N2 Cu1 N1 84.00(7)
N5 Cu1 N1 85.46(7)
N2 Cu1 Br1 170.94(5)
N5 Cu1 Br1 102.01(5)
N1 Cu1 Br1 91.15(5)
N1 C1 C2 122.8(2)
N1 C1 H1A 118.6
C2 C1 H1A 118.6
C1 C2 C3 118.8(2)
C1 C2 H2A 120.6
C3 C2 H2A 120.6
C4 C3 C2 119.3(2)
C4 C3 H3A 120.3
C2 C3 H3A 120.3
C5 C4 C3 118.0(2)
C5 C4 H4A 121.0
C3 C4 H4A 121.0
N1 C5 C4 123.13(19)
N1 C5 C6 115.89(17)
C4 C5 C6 120.97(19)
O1 C6 C7 110.59(17)
O1 C6 C5 106.53(16)
C7 C6 C5 106.82(16)
O1 C6 C26 110.14(17)
C7 C6 C26 112.99(16)
C5 C6 C26 109.52(16)
N2 C7 C8 121.40(19)
N2 C7 C6 117.96(17)
C8 C7 C6 120.53(19)
C7 C8 C9 118.1(2)
C7 C8 H8A 120.9
C9 C8 H8A 120.9
C8 C9 C10 120.4(2)
C8 C9 H9A 119.8
C10 C9 H9A 119.8
C11 C10 C9 118.3(2)
C11 C10 H10A 120.8
C9 C10 H10A 120.8
N2 C11 C10 121.1(2)
N2 C11 C12 114.29(18)
C10 C11 C12 124.6(2)
N3 C12 C13 122.2(2)
N3 C12 C11 114.61(18)
C13 C12 C11 123.2(2)
C12 C13 C14 118.5(2)
C12 C13 H13A 120.7
C14 C13 H13A 120.7
C15 C14 C13 119.2(2)
C15 C14 H14A 120.4
C13 C14 H14A 120.4
C14 C15 C16 119.6(3)
C14 C15 H15A 120.2
C16 C15 H15A 120.2
N3 C16 C15 121.7(3)
N3 C16 H16A 119.1
C15 C16 H16A 119.1
N5 C26 C25 122.25(19)
N5 C26 C6 118.94(17)
C25 C26 C6 118.81(18)
C26 C25 C24 118.7(2)
C26 C25 H25A 120.7
C24 C25 H25A 120.7
C23 C24 C25 119.2(2)
C23 C24 H24A 120.4
C25 C24 H24A 120.4
C22 C23 C24 119.5(2)
C22 C23 H23A 120.2
C24 C23 H23A 120.2
N5 C22 C23 121.3(2)
N5 C22 C21 118.51(18)
C23 C22 C21 120.06(19)
N4 C21 C20 122.2(2)
N4 C21 C22 116.44(19)
C20 C21 C22 121.2(2)
C19 C20 C21 118.8(3)
C19 C20 H20A 120.6
C21 C20 H20A 120.6
C18 C19 C20 119.0(3)
C18 C19 H19A 120.5
C20 C19 H19A 120.5
C19 C18 C17 118.3(3)
C19 C18 H18A 120.8
C17 C18 H18A 120.8
N4 C17 C18 124.0(3)
N4 C17 H17A 118.0
C18 C17 H17A 118.0
O2 C27 C28 106.4(4)
O2 C27 H27A 110.5
C28 C27 H27A 110.5
O2 C27 H27B 110.5
C28 C27 H27B 110.4
H27A C27 H27B 108.6
C29 C28 C27 106.9(4)
C29 C28 H28A 110.4
C27 C28 H28A 110.4
C29 C28 H28B 110.3
C27 C28 H28B 110.3
H28A C28 H28B 108.6
C28 C29 C30 105.8(5)
C28 C29 H29B 110.6
C30 C29 H29B 110.6
C28 C29 H29A 110.5
C30 C29 H29A 110.6
H29B C29 H29A 108.7
O2 C30 C29 108.7(4)
O2 C30 H30A 109.9
C29 C30 H30A 109.9
O2 C30 H30B 110.0
C29 C30 H30B 109.9
H30A C30 H30B 108.3
C5 N1 C1 117.96(18)
C5 N1 Cu1 119.31(13)
C1 N1 Cu1 122.62(15)
C26 N5 C22 118.93(17)
C26 N5 Cu1 117.65(13)
C22 N5 Cu1 123.00(14)
C21 N4 C17 117.6(2)
C7 N2 C11 120.64(18)
C7 N2 Cu1 122.86(13)
C11 N2 Cu1 116.18(14)
C16 N3 C12 118.9(2)
C6 O1 H1 109.5
C27 O2 C30 107.8(3)

loop_
_geom_bond_atom_site_label_1
_geom_bond_atom_site_label_2
_geom_bond_distance
Cu1 N2 1.9909(17)
Cu1 N5 2.1458(17)
Cu1 N1 2.2262(18)
Cu1 Br1 2.3920(3)
C1 N1 1.342(3)
C1 C2 1.385(3)
C1 H1A 0.9500
C2 C3 1.380(3)
C2 H2A 0.9500
C3 C4 1.391(3)
C3 H3A 0.9500
C4 C5 1.391(3)
C4 H4A 0.9500
C5 N1 1.340(3)
C5 C6 1.533(3)
C6 O1 1.399(2)
C6 C7 1.534(3)
C6 C26 1.542(3)
C7 N2 1.335(3)
C7 C8 1.388(3)
C8 C9 1.394(3)
C8 H8A 0.9500
C9 C10 1.384(4)
C9 H9A 0.9500
C10 C11 1.387(3)
C10 H10A 0.9500
C11 N2 1.351(3)
C11 C12 1.473(3)
C12 N3 1.354(3)
C12 C13 1.392(3)
C13 C14 1.389(4)
C13 H13A 0.9500
C14 C15 1.377(4)
C14 H14A 0.9500
C15 C16 1.392(3)
C15 H15A 0.9500
C16 N3 1.339(3)
C16 H16A 0.9500
C26 N5 1.346(3)
C26 C25 1.395(3)
C25 C24 1.386(3)
C25 H25A 0.9500
C24 C23 1.384(3)
C24 H24A 0.9500
C23 C22 1.393(3)
C23 H23A 0.9500
C22 N5 1.355(3)
C22 C21 1.483(3)
C21 N4 1.339(3)
C21 C20 1.391(3)
C20 C19 1.388(4)
C20 H20A 0.9500
C19 C18 1.375(5)
C19 H19A 0.9500
C18 C17 1.376(4)
C18 H18A 0.9500
C17 N4 1.335(3)
C17 H17A 0.9500
C27 O2 1.404(5)
C27 C28 1.478(7)
C27 H27A 0.9900
C27 H27B 0.9900
C28 C29 1.426(9)
C28 H28A 0.9900
C28 H28B 0.9900
C29 C30 1.448(8)
C29 H29B 0.9900
C29 H29A 0.9900
C30 O2 1.381(6)
C30 H30A 0.9900
C30 H30B 0.9900
O1 H1 0.8400

loop_
_geom_torsion_atom_site_label_1
_geom_torsion_atom_site_label_2
_geom_torsion_atom_site_label_3
_geom_torsion_atom_site_label_4
_geom_torsion
N1 C1 C2 C3 -0.7(3)
C1 C2 C3 C4 0.2(3)
C2 C3 C4 C5 0.3(3)
C3 C4 C5 N1 -0.3(3)
C3 C4 C5 C6 179.25(19)
N1 C5 C6 O1 -179.33(17)
C4 C5 C6 O1 1.1(3)
N1 C5 C6 C7 62.5(2)
C4 C5 C6 C7 -117.1(2)
N1 C5 C6 C26 -60.2(2)
C4 C5 C6 C26 120.2(2)
O1 C6 C7 N2 177.56(17)
C5 C6 C7 N2 -66.9(2)
C26 C6 C7 N2 53.6(2)
O1 C6 C7 C8 -6.2(3)
C5 C6 C7 C8 109.4(2)
C26 C6 C7 C8 -130.1(2)
N2 C7 C8 C9 -2.0(3)
C6 C7 C8 C9 -178.2(2)
C7 C8 C9 C10 1.0(4)
C8 C9 C10 C11 1.0(4)
C9 C10 C11 N2 -2.1(3)
C9 C10 C11 C12 176.5(2)
N2 C11 C12 N3 6.3(3)
C10 C11 C12 N3 -172.4(2)
N2 C11 C12 C13 -174.0(2)
C10 C11 C12 C13 7.3(3)
N3 C12 C13 C14 0.1(4)
C11 C12 C13 C14 -179.6(2)
C12 C13 C14 C15 0.8(4)
C13 C14 C15 C16 -1.1(5)
C14 C15 C16 N3 0.6(5)
O1 C6 C26 N5 -171.45(17)
C7 C6 C26 N5 -47.2(2)
C5 C6 C26 N5 71.7(2)
O1 C6 C26 C25 8.6(3)
C7 C6 C26 C25 132.8(2)
C5 C6 C26 C25 -108.3(2)
N5 C26 C25 C24 1.5(3)
C6 C26 C25 C24 -178.5(2)
C26 C25 C24 C23 1.3(4)
C25 C24 C23 C22 -1.6(4)
C24 C23 C22 N5 -0.8(3)
C24 C23 C22 C21 175.0(2)
N5 C22 C21 N4 25.1(3)
C23 C22 C21 N4 -150.8(2)
N5 C22 C21 C20 -158.2(3)
C23 C22 C21 C20 25.9(4)
N4 C21 C20 C19 1.6(5)
C22 C21 C20 C19 -174.9(3)
C21 C20 C19 C18 -1.6(6)
C20 C19 C18 C17 0.4(6)
C19 C18 C17 N4 1.1(5)
O2 C27 C28 C29 -9.6(8)
C27 C28 C29 C30 -3.3(9)
C28 C29 C30 O2 15.6(9)
C4 C5 N1 C1 -0.1(3)
C6 C5 N1 C1 -179.73(18)
C4 C5 N1 Cu1 176.26(15)
C6 C5 N1 Cu1 -3.3(2)
C2 C1 N1 C5 0.6(3)
C2 C1 N1 Cu1 -175.63(16)
N2 Cu1 N1 C5 -41.32(15)
N5 Cu1 N1 C5 44.39(15)
Br1 Cu1 N1 C5 146.35(15)
N2 Cu1 N1 C1 134.91(17)
N5 Cu1 N1 C1 -139.38(17)
Br1 Cu1 N1 C1 -37.43(16)
C25 C26 N5 C22 -3.9(3)
C6 C26 N5 C22 176.13(17)
C25 C26 N5 Cu1 168.94(16)
C6 C26 N5 Cu1 -11.1(2)
C23 C22 N5 C26 3.5(3)
C21 C22 N5 C26 -172.31(18)
C23 C22 N5 Cu1 -168.90(16)
C21 C22 N5 Cu1 15.3(3)
N2 Cu1 N5 C26 48.93(14)
N1 Cu1 N5 C26 -35.40(14)
Br1 Cu1 N5 C26 -125.61(13)
N2 Cu1 N5 C22 -138.57(16)
N1 Cu1 N5 C22 137.10(16)
Br1 Cu1 N5 C22 46.89(16)
C20 C21 N4 C17 -0.2(4)
C22 C21 N4 C17 176.4(2)
C18 C17 N4 C21 -1.1(4)
C8 C7 N2 C11 1.0(3)
C6 C7 N2 C11 177.23(18)
C8 C7 N2 Cu1 -172.30(17)
C6 C7 N2 Cu1 3.9(3)
C10 C11 N2 C7 1.1(3)
C12 C11 N2 C7 -177.64(18)
C10 C11 N2 Cu1 174.84(17)
C12 C11 N2 Cu1 -3.9(2)
N5 Cu1 N2 C7 -45.57(16)
N1 Cu1 N2 C7 40.34(16)
Br1 Cu1 N2 C7 98.2(3)
N5 Cu1 N2 C11 140.87(15)
N1 Cu1 N2 C11 -133.22(15)
Br1 Cu1 N2 C11 -75.3(4)
C15 C16 N3 C12 0.3(4)
C13 C12 N3 C16 -0.6(3)
C11 C12 N3 C16 179.1(2)
C28 C27 O2 C30 19.5(5)
C29 C30 O2 C27 -22.1(7)
